data_7038467
loop_
_publ_author_name
'McKeown, P.'
'Davidson, M. G.'
'Lowe, J. P.'
'Mahon, M. F.'
'Thomas, L. H.'
'Woodman, T. J.'
'Jones, M. D.'

_publ_section_title
;
 Aminopiperidine based complexes for lactide polymerisation.
;
_journal_issue 12
_journal_name_full 'Dalton transactions (Cambridge, England : 2003)'
_journal_page_first 5374
_journal_page_last 5387
_journal_paper_doi 10.1039/c5dt04695e
_journal_volume 45
_journal_year 2016
_chemical_formula_sum 'C61 H84 Br4 N4 O4 Zr'
_chemical_formula_weight 1348.18
_space_group_crystal_system triclinic
_space_group_IT_number 2
_space_group_name_Hall '-P 1'
_space_group_name_H-M_alt 'P -1'
_symmetry_space_group_name_Hall '-P 1'
_symmetry_space_group_name_H-M 'P -1'
_atom_sites_solution_hydrogens geom
_atom_sites_solution_primary difmap
_audit_creation_method SHELXL-2014/7
_audit_update_record
;
2015-10-20 deposited with the CCDC.
2016-02-18 downloaded from the CCDC.
;
_cell_angle_alpha 74.488(4)
_cell_angle_beta 86.590(5)
_cell_angle_gamma 74.048(5)
_cell_formula_units_Z 2
_cell_length_a 13.8853(9)
_cell_length_b 14.3894(6)
_cell_length_c 17.4919(8)
_cell_measurement_reflns_used 1286
_cell_measurement_temperature 150(2)
_cell_measurement_theta_max 26.3580
_cell_measurement_theta_min 4.1210
_cell_volume 3237.5(3)
_computing_cell_refinement
;
CrysAlisPro, Agilent Technologies,
Version 1.171.37.33 (release 27-03-2014 CrysAlis171 .NET)
(compiled Mar 27 2014,17:12:48)
;
_computing_data_collection
;
CrysAlisPro, Agilent Technologies,
Version 1.171.37.33 (release 27-03-2014 CrysAlis171 .NET)
(compiled Mar 27 2014,17:12:48)
;
_computing_data_reduction
;
CrysAlisPro, Agilent Technologies,
Version 1.171.37.33 (release 27-03-2014 CrysAlis171 .NET)
(compiled Mar 27 2014,17:12:48)
;
_computing_structure_refinement 'SHELXL-2014/7 (Sheldrick, 2014)'
_diffrn_ambient_temperature 150(2)
_diffrn_detector 'CCD plate'
_diffrn_detector_area_resol_mean 16.1468
_diffrn_detector_type EosS2
_diffrn_measured_fraction_theta_full 0.997
_diffrn_measured_fraction_theta_max 0.998
_diffrn_measurement_device 'four-circle diffractometer'
_diffrn_measurement_device_type 'New Xcalibur, EosS2'
_diffrn_radiation_monochromator graphite
_diffrn_radiation_probe x-ray
_diffrn_radiation_type 'Mo K\a'
_diffrn_radiation_wavelength 0.71073
_diffrn_reflns_av_R_equivalents 0.0205
_diffrn_reflns_av_unetI/netI 0.0812
_diffrn_reflns_Laue_measured_fraction_full 0.997
_diffrn_reflns_Laue_measured_fraction_max 0.998
_diffrn_reflns_limit_h_max 18
_diffrn_reflns_limit_h_min -17
_diffrn_reflns_limit_k_max 18
_diffrn_reflns_limit_k_min -17
_diffrn_reflns_limit_l_max 22
_diffrn_reflns_limit_l_min -22
_diffrn_reflns_number 14806
_diffrn_reflns_point_group_measured_fraction_full 0.997
_diffrn_reflns_point_group_measured_fraction_max 0.998
_diffrn_reflns_theta_full 25.242
_diffrn_reflns_theta_max 27.484
_diffrn_reflns_theta_min 3.531
_diffrn_source 'Enhance (Mo) X-ray Source'
_exptl_absorpt_coefficient_mu 2.683
_exptl_absorpt_correction_T_max 1.00000
_exptl_absorpt_correction_T_min 0.74761
_exptl_absorpt_correction_type multi-scan
_exptl_absorpt_process_details
;
CrysAlisPro, Agilent Technologies,
Version 1.171.37.33 (release 27-03-2014 CrysAlis171 .NET)
(compiled Mar 27 2014,17:12:48)
Empirical absorption correction using spherical harmonics,
 implemented in SCALE3 ABSPACK scaling algorithm.
Empirical absorption correction using spherical harmonics,
 implemented in SCALE3 ABSPACK scaling algorithm.
;
_exptl_crystal_colour 'clear light colourless'
_exptl_crystal_density_diffrn 1.383
_exptl_crystal_description plate
_exptl_crystal_F_000 1380
_exptl_crystal_size_max 0.3000
_exptl_crystal_size_mid 0.1000
_exptl_crystal_size_min 0.0500
_refine_diff_density_max 2.220
_refine_diff_density_min -1.165
_refine_diff_density_rms 0.137
_refine_ls_extinction_method none
_refine_ls_goodness_of_fit_ref 1.028
_refine_ls_hydrogen_treatment constr
_refine_ls_matrix_type full
_refine_ls_number_parameters 726
_refine_ls_number_reflns 14806
_refine_ls_number_restraints 78
_refine_ls_restrained_S_all 1.028
_refine_ls_R_factor_all 0.1054
_refine_ls_R_factor_gt 0.0640
_refine_ls_shift/su_max 0.001
_refine_ls_shift/su_mean 0.000
_refine_ls_structure_factor_coef Fsqd
_refine_ls_weighting_details 'w=1/[\s^2^(Fo^2^)+(0.0753P)^2^+5.3684P] where P=(Fo^2^+2Fc^2^)/3'
_refine_ls_weighting_scheme calc
_refine_ls_wR_factor_gt 0.1458
_refine_ls_wR_factor_ref 0.1685
_reflns_Friedel_coverage 0.000
_reflns_number_gt 10151
_reflns_number_total 14806
_reflns_threshold_expression 'I > 2\s(I)'
_cod_data_source_file c5dt04695e2.cif
_cod_data_source_block Zr_2_2
_cod_depositor_comments 'Adding full bibliography for 7038454--7038468.cif.'
_cod_database_code 7038467
_shelx_shelxl_version_number 2014/7
_shelx_space_group_comment
;
The symmetry employed for this shelxl refinement is uniquely defined
by the following loop, which should always be used as a source of
symmetry information in preference to the above space-group names.
They are only intended as comments.
;
_shelx_estimated_absorpt_t_min 0.500
_shelx_estimated_absorpt_t_max 0.775

loop_
_space_group_symop_operation_xyz
'x, y, z'
'-x, -y, -z'

loop_
_atom_site_label
_atom_site_type_symbol
_atom_site_fract_x
_atom_site_fract_y
_atom_site_fract_z
_atom_site_U_iso_or_equiv
_atom_site_adp_type
_atom_site_occupancy
_atom_site_site_symmetry_order
_atom_site_calc_flag
_atom_site_refinement_flags_posn
_atom_site_refinement_flags_adp
_atom_site_refinement_flags_occupancy
_atom_site_disorder_assembly
_atom_site_disorder_group
Zr1 Zr 0.90241(4) 0.02910(3) 0.74786(3) 0.01859(12) Uani 1 1 d . . . . .
Br1 Br 0.84598(5) 0.27208(4) 0.87263(3) 0.03395(16) Uani 1 1 d . . . . .
Br2 Br 0.88407(6) 0.55734(4) 0.58637(4) 0.04497(19) Uani 1 1 d . . . . .
Br3 Br 0.84344(4) -0.18312(4) 0.62072(3) 0.02983(15) Uani 1 1 d . . . . .
Br4 Br 0.88708(6) -0.49472(4) 0.90505(4) 0.0477(2) Uani 1 1 d . . . . .
O1 O 0.8018(3) 0.1203(2) 0.6675(2) 0.0221(8) Uani 1 1 d . . . . .
O2 O 0.9589(3) 0.1290(2) 0.7802(2) 0.0228(8) Uani 1 1 d . . . . .
O3 O 0.7989(3) -0.0048(3) 0.8246(2) 0.0231(8) Uani 1 1 d . . . . .
O4 O 0.9560(3) -0.1021(2) 0.7176(2) 0.0233(8) Uani 1 1 d . . . . .
N1 N 1.0108(3) 0.0728(3) 0.6342(3) 0.0195(9) Uani 1 1 d . . . . .
N2 N 1.1484(3) 0.1290(4) 0.6512(3) 0.0327(11) Uani 1 1 d . . . . .
N3 N 1.0070(3) -0.0744(3) 0.8656(3) 0.0221(9) Uani 1 1 d . . . . .
N4 N 1.1432(4) -0.2070(4) 0.8549(4) 0.0457(15) Uani 1 1 d . . . . .
C1 C 0.7911(4) 0.1895(4) 0.5956(3) 0.0206(11) Uani 1 1 d . . . . .
C2 C 0.7078(4) 0.2743(4) 0.5765(3) 0.0242(11) Uani 1 1 d . . . . .
C3 C 0.7094(4) 0.3425(4) 0.5045(3) 0.0267(12) Uani 1 1 d . . . . .
H3 H 0.6546 0.4008 0.4912 0.032 Uiso 1 1 calc R U . . .
C4 C 0.7864(4) 0.3317(4) 0.4494(3) 0.0252(11) Uani 1 1 d . . . . .
C5 C 0.8635(4) 0.2458(4) 0.4684(3) 0.0250(11) Uani 1 1 d . . . . .
H5 H 0.9155 0.2340 0.4315 0.030 Uiso 1 1 calc R U . . .
C6 C 0.8663(4) 0.1750(4) 0.5420(3) 0.0211(11) Uani 1 1 d . . . . .
C7 C 0.6182(4) 0.2880(4) 0.6327(4) 0.0339(14) Uani 1 1 d . . . . .
C8 C 0.6503(5) 0.2943(5) 0.7131(4) 0.0421(16) Uani 1 1 d . . . . .
H8A H 0.5917 0.3045 0.7470 0.063 Uiso 1 1 calc R U . . .
H8B H 0.6800 0.3505 0.7050 0.063 Uiso 1 1 calc R U . . .
H8C H 0.6998 0.2319 0.7386 0.063 Uiso 1 1 calc R U . . .
C9 C 0.5736(5) 0.1992(5) 0.6437(4) 0.0427(16) Uani 1 1 d . . . . .
H9A H 0.5169 0.2060 0.6798 0.064 Uiso 1 1 calc R U . . .
H9B H 0.6248 0.1367 0.6660 0.064 Uiso 1 1 calc R U . . .
H9C H 0.5504 0.1980 0.5922 0.064 Uiso 1 1 calc R U . . .
C10 C 0.5359(5) 0.3839(5) 0.5987(5) 0.055(2) Uani 1 1 d . . . . .
H10A H 0.5111 0.3812 0.5482 0.082 Uiso 1 1 calc R U . . .
H10B H 0.5632 0.4419 0.5898 0.082 Uiso 1 1 calc R U . . .
H10C H 0.4807 0.3900 0.6362 0.082 Uiso 1 1 calc R U . . .
C11 C 0.7804(4) 0.4132(4) 0.3710(3) 0.0328(13) Uani 1 1 d . . . . .
C12 C 0.7766(6) 0.5124(4) 0.3892(4) 0.0478(18) Uani 1 1 d . . . . .
H12A H 0.7207 0.5285 0.4246 0.072 Uiso 1 1 calc R U . . .
H12B H 0.7671 0.5658 0.3396 0.072 Uiso 1 1 calc R U . . .
H12C H 0.8396 0.5064 0.4150 0.072 Uiso 1 1 calc R U . . .
C13 C 0.6860(5) 0.4239(5) 0.3242(4) 0.0449(16) Uani 1 1 d . . . . .
H13A H 0.6887 0.3598 0.3136 0.067 Uiso 1 1 calc R U . . .
H13B H 0.6826 0.4752 0.2739 0.067 Uiso 1 1 calc R U . . .
H13C H 0.6265 0.4437 0.3554 0.067 Uiso 1 1 calc R U . . .
C14 C 0.8716(5) 0.3872(5) 0.3193(4) 0.0465(17) Uani 1 1 d . . . . .
H14A H 0.9329 0.3780 0.3489 0.070 Uiso 1 1 calc R U . . .
H14B H 0.8667 0.4418 0.2709 0.070 Uiso 1 1 calc R U . . .
H14C H 0.8738 0.3253 0.3052 0.070 Uiso 1 1 calc R U . . .
C15 C 0.9530(4) 0.0810(4) 0.5619(3) 0.0217(11) Uani 1 1 d . . . . .
H15A H 0.9267 0.0216 0.5708 0.026 Uiso 1 1 calc R U . . .
H15B H 0.9986 0.0811 0.5162 0.026 Uiso 1 1 calc R U . . .
C16 C 1.1079(4) -0.0103(4) 0.6397(3) 0.0267(12) Uani 1 1 d . . . . .
H16A H 1.1207 -0.0536 0.6946 0.032 Uiso 1 1 calc R U . . .
H16B H 1.1057 -0.0523 0.6036 0.032 Uiso 1 1 calc R U . . .
C17 C 1.1871(4) 0.0453(5) 0.6147(4) 0.0380(15) Uani 1 1 d . . . . .
H17 H 1.1842 0.0721 0.5557 0.046 Uiso 1 1 calc R U . . .
C18 C 1.2934(5) -0.0093(6) 0.6404(5) 0.057(2) Uani 1 1 d . . . . .
H18A H 1.3187 -0.0642 0.6142 0.069 Uiso 1 1 calc R U . . .
H18B H 1.2970 -0.0388 0.6985 0.069 Uiso 1 1 calc R U . . .
C19 C 1.3581(6) 0.0657(7) 0.6173(6) 0.075(3) Uani 1 1 d . . . . .
H19A H 1.4273 0.0322 0.6380 0.090 Uiso 1 1 calc R U . . .
H19B H 1.3608 0.0890 0.5588 0.090 Uiso 1 1 calc R U . . .
C20 C 1.3131(6) 0.1558(7) 0.6519(6) 0.074(3) Uani 1 1 d . . . . .
H20A H 1.3172 0.1331 0.7106 0.089 Uiso 1 1 calc R U . . .
H20B H 1.3524 0.2054 0.6342 0.089 Uiso 1 1 calc R U . . .
C21 C 1.2071(5) 0.2037(5) 0.6264(5) 0.052(2) Uani 1 1 d . . . . .
H21A H 1.2030 0.2306 0.5680 0.063 Uiso 1 1 calc R U . . .
H21B H 1.1791 0.2601 0.6507 0.063 Uiso 1 1 calc R U . . .
C22 C 1.0451(4) 0.1672(4) 0.6218(3) 0.0230(11) Uani 1 1 d . . . . .
H22 H 1.0463 0.1979 0.5634 0.028 Uiso 1 1 calc R U . . .
C23 C 0.9827(4) 0.2462(4) 0.6594(3) 0.0214(11) Uani 1 1 d . . . . .
C24 C 0.9632(4) 0.3463(4) 0.6143(3) 0.0245(11) Uani 1 1 d . . . . .
H24 H 0.9855 0.3617 0.5612 0.029 Uiso 1 1 calc R U . . .
C25 C 0.9114(5) 0.4221(4) 0.6476(3) 0.0301(13) Uani 1 1 d . . . . .
C26 C 0.8771(4) 0.4021(4) 0.7247(3) 0.0274(12) Uani 1 1 d . . . . .
H26 H 0.8428 0.4550 0.7474 0.033 Uiso 1 1 calc R U . . .
C27 C 0.8941(4) 0.3036(4) 0.7674(3) 0.0229(11) Uani 1 1 d . . . . .
C28 C 0.9467(4) 0.2239(4) 0.7371(3) 0.0203(11) Uani 1 1 d . . . . .
C29 C 0.7865(4) -0.0699(4) 0.8950(3) 0.0251(12) Uani 1 1 d . . . . .
C30 C 0.7024(4) -0.1091(4) 0.9102(4) 0.0315(13) Uani 1 1 d . . . . .
C31 C 0.7030(5) -0.1795(4) 0.9817(4) 0.0343(14) Uani 1 1 d . . . . .
H31 H 0.6484 -0.2086 0.9919 0.041 Uiso 1 1 calc R U . . .
C32 C 0.7777(5) -0.2108(4) 1.0398(3) 0.0318(13) Uani 1 1 d . . . . .
C33 C 0.8557(5) -0.1667(4) 1.0244(3) 0.0315(13) Uani 1 1 d . . . . .
H33 H 0.9068 -0.1838 1.0635 0.038 Uiso 1 1 calc R U . . .
C34 C 0.8607(4) -0.0969(4) 0.9520(3) 0.0255(12) Uani 1 1 d . . . . .
C35 C 0.6142(4) -0.0733(5) 0.8509(4) 0.0356(14) Uani 1 1 d . . . . .
C36 C 0.5332(5) -0.1283(6) 0.8788(5) 0.062(2) Uani 1 1 d . . . . .
H36A H 0.5053 -0.1145 0.9287 0.093 Uiso 1 1 calc R U . . .
H36B H 0.5627 -0.2005 0.8873 0.093 Uiso 1 1 calc R U . . .
H36C H 0.4799 -0.1051 0.8384 0.093 Uiso 1 1 calc R U . . .
C37 C 0.6486(5) -0.0916(5) 0.7696(4) 0.0401(15) Uani 1 1 d . . . . .
H37A H 0.5911 -0.0669 0.7328 0.060 Uiso 1 1 calc R U . . .
H37B H 0.6774 -0.1635 0.7756 0.060 Uiso 1 1 calc R U . . .
H37C H 0.6994 -0.0560 0.7486 0.060 Uiso 1 1 calc R U . . .
C38 C 0.5670(5) 0.0382(5) 0.8424(4) 0.0459(17) Uani 1 1 d . . . . .
H38A H 0.5097 0.0621 0.8054 0.069 Uiso 1 1 calc R U . . .
H38B H 0.6167 0.0753 0.8220 0.069 Uiso 1 1 calc R U . . .
H38C H 0.5442 0.0487 0.8943 0.069 Uiso 1 1 calc R U . . .
C39 C 0.7708(5) -0.2911(4) 1.1164(4) 0.0401(15) Uani 1 1 d . . . . .
C40 C 0.6710(6) -0.2584(6) 1.1580(5) 0.063(2) Uani 1 1 d . . . . .
H40A H 0.6663 -0.1946 1.1701 0.094 Uiso 1 1 calc R U . . .
H40B H 0.6682 -0.3096 1.2073 0.094 Uiso 1 1 calc R U . . .
H40C H 0.6151 -0.2502 1.1229 0.094 Uiso 1 1 calc R U . . .
C41 C 0.8573(6) -0.3094(5) 1.1743(4) 0.0535(19) Uani 1 1 d . . . . .
H41A H 0.9214 -0.3287 1.1482 0.080 Uiso 1 1 calc R U . . .
H41B H 0.8530 -0.3633 1.2213 0.080 Uiso 1 1 calc R U . . .
H41C H 0.8527 -0.2480 1.1901 0.080 Uiso 1 1 calc R U . . .
C42 C 0.7785(7) -0.3905(5) 1.0964(5) 0.060(2) Uani 1 1 d . . . . .
H42A H 0.7278 -0.3800 1.0561 0.089 Uiso 1 1 calc R U . . .
H42B H 0.7674 -0.4400 1.1444 0.089 Uiso 1 1 calc R U . . .
H42C H 0.8453 -0.4150 1.0760 0.089 Uiso 1 1 calc R U . . .
C43 C 0.9475(5) -0.0513(4) 0.9355(3) 0.0296(13) Uani 1 1 d . . . . .
H43A H 0.9220 0.0223 0.9259 0.035 Uiso 1 1 calc R U . . .
H43B H 0.9921 -0.0764 0.9830 0.035 Uiso 1 1 calc R U . . .
C44 C 1.1045(4) -0.0454(4) 0.8643(4) 0.0311(13) Uani 1 1 d . . . . .
H44A H 1.1209 -0.0124 0.8098 0.037 Uiso 1 1 calc R U . . .
H44B H 1.1010 -0.0001 0.8988 0.037 Uiso 1 1 calc R U . . .
C45 C 1.1803(5) -0.1453(5) 0.8962(5) 0.052(2) Uani 1 1 d . . . . .
H45 H 1.1685 -0.1690 0.9543 0.062 Uiso 1 1 calc R U . . .
C46 C 1.2838(6) -0.1544(6) 0.8858(6) 0.072(3) Uani 1 1 d . . . . .
H46A H 1.3053 -0.1131 0.9150 0.086 Uiso 1 1 calc R U . . .
H46B H 1.2978 -0.1303 0.8289 0.086 Uiso 1 1 calc R U . . .
C47 C 1.3423(6) -0.2658(5) 0.9175(7) 0.078(3) Uani 1 1 d . . . . .
H47A H 1.4143 -0.2743 0.9056 0.094 Uiso 1 1 calc R U . . .
H47B H 1.3354 -0.2873 0.9758 0.094 Uiso 1 1 calc R U . . .
C48 C 1.3008(6) -0.3298(6) 0.8784(8) 0.099(4) Uani 1 1 d . . . . .
H48A H 1.3180 -0.3150 0.8215 0.119 Uiso 1 1 calc R U . . .
H48B H 1.3341 -0.4012 0.9028 0.119 Uiso 1 1 calc R U . . .
C49 C 1.1982(6) -0.3150(5) 0.8849(6) 0.070(3) Uani 1 1 d . . . . .
H49A H 1.1814 -0.3393 0.9412 0.084 Uiso 1 1 calc R U . . .
H49B H 1.1763 -0.3544 0.8542 0.084 Uiso 1 1 calc R U . . .
C50 C 1.0400(4) -0.1876(4) 0.8792(4) 0.0310(14) Uani 1 1 d . . . . .
H50 H 1.0389 -0.2186 0.9376 0.037 Uiso 1 1 calc R U . . .
C51 C 0.9784(4) -0.2328(4) 0.8381(3) 0.0246(12) Uani 1 1 d . . . . .
C52 C 0.9590(4) -0.3225(4) 0.8816(3) 0.0297(13) Uani 1 1 d . . . . .
H52 H 0.9796 -0.3497 0.9357 0.036 Uiso 1 1 calc R U . . .
C53 C 0.9099(5) -0.3712(4) 0.8458(3) 0.0287(13) Uani 1 1 d . . . . .
C54 C 0.8749(4) -0.3319(4) 0.7683(3) 0.0259(12) Uani 1 1 d . . . . .
H54 H 0.8402 -0.3656 0.7443 0.031 Uiso 1 1 calc R U . . .
C55 C 0.8922(4) -0.2413(4) 0.7266(3) 0.0245(11) Uani 1 1 d . . . . .
C56 C 0.9425(4) -0.1899(4) 0.7600(3) 0.0235(11) Uani 1 1 d . . . . .
C57 C 1.5883(14) -0.4856(15) 0.9047(14) 0.090(6) Uani 0.55 1 d D U P A 1
H57A H 1.6499 -0.5183 0.9365 0.136 Uiso 0.55 1 calc R U P A 1
H57B H 1.5435 -0.4372 0.9299 0.136 Uiso 0.55 1 calc R U P A 1
H57C H 1.5550 -0.5361 0.9009 0.136 Uiso 0.55 1 calc R U P A 1
C58 C 1.612(3) -0.436(3) 0.8281(13) 0.164(15) Uani 0.55 1 d D U P A 1
H58A H 1.6626 -0.4909 0.8132 0.197 Uiso 0.55 1 calc R U P A 1
H58B H 1.6514 -0.3943 0.8415 0.197 Uiso 0.55 1 calc R U P A 1
C59 C 1.574(3) -0.376(2) 0.7523(12) 0.135(12) Uani 0.55 1 d D U P A 1
H59A H 1.5506 -0.3088 0.7624 0.162 Uiso 0.55 1 calc R U P A 1
H59B H 1.5126 -0.3962 0.7490 0.162 Uiso 0.55 1 calc R U P A 1
C60 C 1.6007(16) -0.3505(19) 0.6705(13) 0.101(7) Uani 0.55 1 d D U P A 1
H60A H 1.6674 -0.3399 0.6751 0.122 Uiso 0.55 1 calc R U P A 1
H60B H 1.6154 -0.4167 0.6591 0.122 Uiso 0.55 1 calc R U P A 1
C61 C 1.570(3) -0.286(2) 0.5942(18) 0.171(13) Uani 0.55 1 d D U P A 1
H61A H 1.6211 -0.3027 0.5556 0.256 Uiso 0.55 1 calc R U P A 1
H61B H 1.5066 -0.2950 0.5791 0.256 Uiso 0.55 1 calc R U P A 1
H61C H 1.5597 -0.2165 0.5954 0.256 Uiso 0.55 1 calc R U P A 1
C57A C 1.554(4) -0.522(3) 0.870(3) 0.20(2) Uani 0.45 1 d D U P B 2
H57D H 1.6021 -0.5437 0.9139 0.307 Uiso 0.45 1 calc R U P B 2
H57E H 1.4877 -0.4892 0.8873 0.307 Uiso 0.45 1 calc R U P B 2
H57F H 1.5491 -0.5806 0.8531 0.307 Uiso 0.45 1 calc R U P B 2
C58A C 1.587(3) -0.451(3) 0.802(2) 0.169(19) Uani 0.45 1 d D U P B 2
H58C H 1.6556 -0.4926 0.7982 0.203 Uiso 0.45 1 calc R U P B 2
H58D H 1.5958 -0.4036 0.8315 0.203 Uiso 0.45 1 calc R U P B 2
C59A C 1.578(5) -0.382(3) 0.721(2) 0.18(2) Uani 0.45 1 d D U P B 2
H59C H 1.5368 -0.4123 0.6955 0.218 Uiso 0.45 1 calc R U P B 2
H59D H 1.6467 -0.4075 0.7024 0.218 Uiso 0.45 1 calc R U P B 2
C60A C 1.552(3) -0.278(2) 0.6655(16) 0.125(10) Uani 0.45 1 d D U P B 2
H60C H 1.5007 -0.2432 0.6976 0.149 Uiso 0.45 1 calc R U P B 2
H60D H 1.6128 -0.2579 0.6731 0.149 Uiso 0.45 1 calc R U P B 2
C61A C 1.520(2) -0.211(2) 0.5852(19) 0.137(11) Uani 0.45 1 d D U P B 2
H61D H 1.5153 -0.1419 0.5850 0.206 Uiso 0.45 1 calc R U P B 2
H61E H 1.5698 -0.2314 0.5463 0.206 Uiso 0.45 1 calc R U P B 2
H61F H 1.4550 -0.2163 0.5714 0.206 Uiso 0.45 1 calc R U P B 2

loop_
_atom_site_aniso_label
_atom_site_aniso_U_11
_atom_site_aniso_U_22
_atom_site_aniso_U_33
_atom_site_aniso_U_23
_atom_site_aniso_U_13
_atom_site_aniso_U_12
Zr1 0.0229(3) 0.0132(2) 0.0197(2) -0.00406(18) -0.0017(2) -0.00484(19)
Br1 0.0552(4) 0.0241(3) 0.0253(3) -0.0105(2) 0.0162(3) -0.0145(3)
Br2 0.0835(5) 0.0185(3) 0.0318(4) -0.0039(2) 0.0102(3) -0.0165(3)
Br3 0.0440(3) 0.0251(3) 0.0227(3) -0.0047(2) -0.0108(2) -0.0121(2)
Br4 0.0896(6) 0.0252(3) 0.0328(4) -0.0010(3) -0.0037(3) -0.0281(3)
O1 0.0246(19) 0.0201(17) 0.0196(19) -0.0004(15) 0.0017(15) -0.0076(15)
O2 0.031(2) 0.0170(17) 0.022(2) -0.0084(15) 0.0045(16) -0.0073(15)
O3 0.028(2) 0.0231(18) 0.0170(19) -0.0021(15) 0.0015(15) -0.0084(15)
O4 0.035(2) 0.0134(16) 0.022(2) -0.0034(14) -0.0050(16) -0.0070(15)
N1 0.021(2) 0.015(2) 0.023(2) -0.0079(17) -0.0009(18) -0.0020(17)
N2 0.023(2) 0.043(3) 0.040(3) -0.023(2) 0.007(2) -0.012(2)
N3 0.027(2) 0.015(2) 0.028(2) -0.0088(18) -0.0033(19) -0.0069(17)
N4 0.031(3) 0.028(3) 0.081(5) -0.027(3) -0.026(3) 0.005(2)
C1 0.026(3) 0.019(2) 0.018(3) -0.003(2) -0.003(2) -0.009(2)
C2 0.023(3) 0.018(2) 0.028(3) -0.001(2) 0.001(2) -0.004(2)
C3 0.024(3) 0.023(3) 0.025(3) 0.001(2) -0.001(2) 0.001(2)
C4 0.026(3) 0.025(3) 0.021(3) -0.001(2) -0.001(2) -0.006(2)
C5 0.027(3) 0.028(3) 0.022(3) -0.011(2) 0.004(2) -0.008(2)
C6 0.024(3) 0.021(2) 0.019(3) -0.007(2) 0.001(2) -0.006(2)
C7 0.022(3) 0.037(3) 0.036(4) -0.005(3) 0.003(3) -0.001(2)
C8 0.038(4) 0.041(4) 0.039(4) -0.012(3) 0.013(3) -0.001(3)
C9 0.028(3) 0.054(4) 0.041(4) 0.001(3) -0.003(3) -0.014(3)
C10 0.034(4) 0.048(4) 0.051(5) 0.012(3) 0.014(3) 0.014(3)
C11 0.031(3) 0.032(3) 0.023(3) 0.005(2) 0.002(2) -0.002(2)
C12 0.061(5) 0.030(3) 0.043(4) 0.009(3) 0.001(3) -0.015(3)
C13 0.044(4) 0.047(4) 0.033(4) 0.001(3) -0.003(3) -0.006(3)
C14 0.046(4) 0.043(4) 0.035(4) 0.007(3) 0.005(3) -0.003(3)
C15 0.029(3) 0.017(2) 0.018(3) -0.007(2) 0.001(2) -0.003(2)
C16 0.020(3) 0.028(3) 0.031(3) -0.013(2) 0.000(2) 0.001(2)
C17 0.032(3) 0.044(4) 0.038(4) -0.017(3) 0.008(3) -0.005(3)
C18 0.034(4) 0.076(5) 0.048(5) -0.011(4) -0.002(3) 0.003(4)
C19 0.032(4) 0.102(7) 0.096(8) -0.034(6) 0.015(4) -0.021(4)
C20 0.037(4) 0.117(8) 0.087(7) -0.043(6) 0.009(4) -0.039(5)
C21 0.035(4) 0.062(5) 0.079(6) -0.035(4) 0.015(4) -0.032(3)
C22 0.029(3) 0.024(3) 0.022(3) -0.012(2) 0.012(2) -0.013(2)
C23 0.021(3) 0.020(2) 0.030(3) -0.014(2) 0.006(2) -0.010(2)
C24 0.038(3) 0.024(3) 0.016(3) -0.005(2) 0.008(2) -0.016(2)
C25 0.051(4) 0.015(2) 0.026(3) -0.001(2) 0.006(3) -0.015(2)
C26 0.042(3) 0.019(3) 0.023(3) -0.010(2) 0.006(2) -0.007(2)
C27 0.036(3) 0.022(3) 0.015(3) -0.009(2) 0.004(2) -0.012(2)
C28 0.025(3) 0.018(2) 0.022(3) -0.007(2) 0.000(2) -0.010(2)
C29 0.038(3) 0.017(2) 0.020(3) -0.005(2) 0.001(2) -0.007(2)
C30 0.038(3) 0.024(3) 0.030(3) -0.004(2) 0.000(3) -0.007(2)
C31 0.037(3) 0.035(3) 0.033(3) -0.007(3) 0.008(3) -0.016(3)
C32 0.050(4) 0.022(3) 0.022(3) -0.001(2) 0.001(3) -0.011(3)
C33 0.049(4) 0.021(3) 0.022(3) -0.004(2) -0.009(3) -0.004(3)
C34 0.041(3) 0.019(3) 0.018(3) -0.004(2) -0.005(2) -0.009(2)
C35 0.029(3) 0.039(3) 0.034(3) -0.001(3) -0.006(3) -0.008(3)
C36 0.042(4) 0.077(5) 0.059(5) 0.014(4) 0.000(4) -0.032(4)
C37 0.037(4) 0.049(4) 0.039(4) -0.011(3) -0.009(3) -0.016(3)
C38 0.038(4) 0.049(4) 0.036(4) -0.003(3) 0.004(3) 0.002(3)
C39 0.057(4) 0.032(3) 0.023(3) 0.006(3) 0.002(3) -0.012(3)
C40 0.075(6) 0.063(5) 0.035(4) 0.007(4) 0.019(4) -0.018(4)
C41 0.067(5) 0.055(4) 0.027(4) 0.010(3) 0.002(3) -0.019(4)
C42 0.097(6) 0.029(3) 0.046(5) 0.009(3) -0.004(4) -0.023(4)
C43 0.055(4) 0.020(3) 0.017(3) -0.004(2) -0.006(3) -0.014(3)
C44 0.025(3) 0.032(3) 0.043(4) -0.019(3) -0.010(3) -0.007(2)
C45 0.045(4) 0.036(4) 0.078(6) -0.023(4) -0.032(4) -0.002(3)
C46 0.053(5) 0.057(5) 0.109(8) -0.029(5) -0.030(5) -0.009(4)
C47 0.050(5) 0.042(4) 0.139(9) -0.025(5) -0.059(5) 0.005(4)
C48 0.056(6) 0.041(4) 0.194(13) -0.039(6) -0.063(7) 0.017(4)
C49 0.048(5) 0.033(4) 0.129(8) -0.038(5) -0.036(5) 0.010(3)
C50 0.046(4) 0.015(2) 0.029(3) -0.004(2) -0.021(3) -0.001(2)
C51 0.035(3) 0.014(2) 0.024(3) -0.006(2) -0.010(2) -0.003(2)
C52 0.047(4) 0.016(2) 0.022(3) -0.002(2) -0.008(3) -0.002(2)
C53 0.048(4) 0.010(2) 0.029(3) -0.005(2) -0.006(3) -0.007(2)
C54 0.040(3) 0.021(3) 0.023(3) -0.011(2) -0.001(2) -0.013(2)
C55 0.037(3) 0.021(3) 0.015(3) -0.005(2) -0.005(2) -0.005(2)
C56 0.028(3) 0.016(2) 0.027(3) -0.008(2) -0.005(2) -0.003(2)
C57 0.065(10) 0.075(11) 0.110(14) -0.004(10) 0.003(10) -0.003(8)
C58 0.156(17) 0.177(17) 0.164(17) -0.055(10) -0.004(10) -0.039(10)
C59 0.128(14) 0.128(14) 0.142(14) -0.024(9) 0.009(9) -0.033(9)
C60 0.082(9) 0.113(10) 0.095(10) -0.021(8) 0.003(8) -0.011(8)
C61 0.17(2) 0.164(19) 0.18(2) -0.025(16) -0.007(16) -0.066(16)
C57A 0.20(3) 0.19(2) 0.19(3) -0.073(19) 0.012(18) 0.023(17)
C58A 0.17(2) 0.17(2) 0.16(2) -0.052(11) 0.015(10) -0.035(10)
C59A 0.18(2) 0.18(2) 0.19(2) -0.049(11) -0.007(10) -0.048(11)
C60A 0.138(14) 0.124(13) 0.127(14) -0.043(9) 0.002(9) -0.051(9)
C61A 0.117(17) 0.134(18) 0.146(19) -0.023(15) -0.053(15) -0.013(14)

loop_
_atom_type_symbol
_atom_type_description
_atom_type_scat_dispersion_real
_atom_type_scat_dispersion_imag
_atom_type_scat_source
C C 0.0033 0.0016 'International Tables Vol C Tables 4.2.6.8 and 6.1.1.4'
H H 0.0000 0.0000 'International Tables Vol C Tables 4.2.6.8 and 6.1.1.4'
N N 0.0061 0.0033 'International Tables Vol C Tables 4.2.6.8 and 6.1.1.4'
O O 0.0106 0.0060 'International Tables Vol C Tables 4.2.6.8 and 6.1.1.4'
Br Br -0.2901 2.4595 'International Tables Vol C Tables 4.2.6.8 and 6.1.1.4'
Zr Zr -2.9673 0.5597 'International Tables Vol C Tables 4.2.6.8 and 6.1.1.4'

loop_
_geom_angle_atom_site_label_1
_geom_angle_atom_site_label_2
_geom_angle_atom_site_label_3
_geom_angle
O1 Zr1 O3 92.77(14)
O1 Zr1 O2 100.50(14)
O3 Zr1 O2 108.72(14)
O1 Zr1 O4 108.53(14)
O3 Zr1 O4 100.29(14)
O2 Zr1 O4 137.51(14)
O1 Zr1 N3 169.88(15)
O3 Zr1 N3 78.96(15)
O2 Zr1 N3 76.99(14)
O4 Zr1 N3 78.96(14)
O1 Zr1 N1 79.05(14)
O3 Zr1 N1 169.98(14)
O2 Zr1 N1 78.72(14)
O4 Zr1 N1 77.19(14)
N3 Zr1 N1 109.74(14)
C1 O1 Zr1 142.9(3)
C28 O2 Zr1 123.7(3)
C29 O3 Zr1 142.1(3)
C56 O4 Zr1 124.4(3)
C15 N1 C22 108.6(4)
C15 N1 C16 108.8(4)
C22 N1 C16 104.1(4)
C15 N1 Zr1 105.6(3)
C22 N1 Zr1 118.9(3)
C16 N1 Zr1 110.6(3)
C22 N2 C17 101.7(4)
C22 N2 C21 113.3(5)
C17 N2 C21 111.0(5)
C43 N3 C44 109.1(4)
C43 N3 C50 108.1(4)
C44 N3 C50 104.1(4)
C43 N3 Zr1 105.6(3)
C44 N3 Zr1 110.5(3)
C50 N3 Zr1 119.1(3)
C50 N4 C45 100.4(5)
C50 N4 C49 111.7(6)
C45 N4 C49 110.2(5)
O1 C1 C6 117.3(4)
O1 C1 C2 122.3(5)
C6 C1 C2 120.3(5)
C3 C2 C1 116.8(5)
C3 C2 C7 121.9(5)
C1 C2 C7 121.4(5)
C2 C3 C4 124.4(5)
C2 C3 H3 117.8
C4 C3 H3 117.8
C5 C4 C3 117.1(5)
C5 C4 C11 123.1(5)
C3 C4 C11 119.8(5)
C4 C5 C6 120.5(5)
C4 C5 H5 119.7
C6 C5 H5 119.7
C1 C6 C5 120.7(5)
C1 C6 C15 119.7(5)
C5 C6 C15 119.6(5)
C10 C7 C9 107.9(5)
C10 C7 C8 107.0(5)
C9 C7 C8 110.4(5)
C10 C7 C2 112.0(5)
C9 C7 C2 108.2(5)
C8 C7 C2 111.2(5)
C7 C8 H8A 109.5
C7 C8 H8B 109.5
H8A C8 H8B 109.5
C7 C8 H8C 109.5
H8A C8 H8C 109.5
H8B C8 H8C 109.5
C7 C9 H9A 109.5
C7 C9 H9B 109.5
H9A C9 H9B 109.5
C7 C9 H9C 109.5
H9A C9 H9C 109.5
H9B C9 H9C 109.5
C7 C10 H10A 109.5
C7 C10 H10B 109.5
H10A C10 H10B 109.5
C7 C10 H10C 109.5
H10A C10 H10C 109.5
H10B C10 H10C 109.5
C12 C11 C14 108.3(5)
C12 C11 C13 110.1(5)
C14 C11 C13 108.3(5)
C12 C11 C4 109.1(5)
C14 C11 C4 111.6(5)
C13 C11 C4 109.4(5)
C11 C12 H12A 109.5
C11 C12 H12B 109.5
H12A C12 H12B 109.5
C11 C12 H12C 109.5
H12A C12 H12C 109.5
H12B C12 H12C 109.5
C11 C13 H13A 109.5
C11 C13 H13B 109.5
H13A C13 H13B 109.5
C11 C13 H13C 109.5
H13A C13 H13C 109.5
H13B C13 H13C 109.5
C11 C14 H14A 109.5
C11 C14 H14B 109.5
H14A C14 H14B 109.5
C11 C14 H14C 109.5
H14A C14 H14C 109.5
H14B C14 H14C 109.5
N1 C15 C6 112.4(4)
N1 C15 H15A 109.1
C6 C15 H15A 109.1
N1 C15 H15B 109.1
C6 C15 H15B 109.1
H15A C15 H15B 107.9
C17 C16 N1 103.8(4)
C17 C16 H16A 111.0
N1 C16 H16A 111.0
C17 C16 H16B 111.0
N1 C16 H16B 111.0
H16A C16 H16B 109.0
N2 C17 C18 111.1(6)
N2 C17 C16 100.2(4)
C18 C17 C16 118.0(6)
N2 C17 H17 109.0
C18 C17 H17 109.0
C16 C17 H17 109.0
C17 C18 C19 108.7(6)
C17 C18 H18A 109.9
C19 C18 H18A 109.9
C17 C18 H18B 109.9
C19 C18 H18B 109.9
H18A C18 H18B 108.3
C20 C19 C18 109.9(7)
C20 C19 H19A 109.7
C18 C19 H19A 109.7
C20 C19 H19B 109.7
C18 C19 H19B 109.7
H19A C19 H19B 108.2
C21 C20 C19 111.1(7)
C21 C20 H20A 109.4
C19 C20 H20A 109.4
C21 C20 H20B 109.4
C19 C20 H20B 109.4
H20A C20 H20B 108.0
C20 C21 N2 109.6(7)
C20 C21 H21A 109.8
N2 C21 H21A 109.8
C20 C21 H21B 109.8
N2 C21 H21B 109.8
H21A C21 H21B 108.2
N2 C22 C23 113.1(4)
N2 C22 N1 103.2(4)
C23 C22 N1 116.4(4)
N2 C22 H22 107.9
C23 C22 H22 107.9
N1 C22 H22 107.9
C24 C23 C28 119.8(4)
C24 C23 C22 117.3(5)
C28 C23 C22 122.9(4)
C25 C24 C23 119.7(5)
C25 C24 H24 120.2
C23 C24 H24 120.2
C24 C25 C26 121.6(5)
C24 C25 Br2 119.7(4)
C26 C25 Br2 118.7(4)
C27 C26 C25 118.1(5)
C27 C26 H26 120.9
C25 C26 H26 120.9
C26 C27 C28 122.8(5)
C26 C27 Br1 119.8(4)
C28 C27 Br1 117.4(4)
O2 C28 C27 120.6(5)
O2 C28 C23 121.3(4)
C27 C28 C23 118.0(4)
O3 C29 C34 117.0(5)
O3 C29 C30 122.7(5)
C34 C29 C30 120.4(5)
C31 C30 C29 116.5(5)
C31 C30 C35 122.0(5)
C29 C30 C35 121.5(5)
C30 C31 C32 124.9(6)
C30 C31 H31 117.6
C32 C31 H31 117.6
C33 C32 C31 116.8(5)
C33 C32 C39 123.2(6)
C31 C32 C39 120.0(6)
C32 C33 C34 121.0(5)
C32 C33 H33 119.5
C34 C33 H33 119.5
C29 C34 C33 120.4(5)
C29 C34 C43 119.4(5)
C33 C34 C43 120.2(5)
C38 C35 C36 108.1(6)
C38 C35 C30 108.3(5)
C36 C35 C30 112.2(5)
C38 C35 C37 110.2(5)
C36 C35 C37 106.6(6)
C30 C35 C37 111.4(5)
C35 C36 H36A 109.5
C35 C36 H36B 109.5
H36A C36 H36B 109.5
C35 C36 H36C 109.5
H36A C36 H36C 109.5
H36B C36 H36C 109.5
C35 C37 H37A 109.5
C35 C37 H37B 109.5
H37A C37 H37B 109.5
C35 C37 H37C 109.5
H37A C37 H37C 109.5
H37B C37 H37C 109.5
C35 C38 H38A 109.5
C35 C38 H38B 109.5
H38A C38 H38B 109.5
C35 C38 H38C 109.5
H38A C38 H38C 109.5
H38B C38 H38C 109.5
C32 C39 C42 109.3(5)
C32 C39 C41 111.2(5)
C42 C39 C41 107.4(6)
C32 C39 C40 110.3(5)
C42 C39 C40 109.9(6)
C41 C39 C40 108.5(6)
C39 C40 H40A 109.5
C39 C40 H40B 109.5
H40A C40 H40B 109.5
C39 C40 H40C 109.5
H40A C40 H40C 109.5
H40B C40 H40C 109.5
C39 C41 H41A 109.5
C39 C41 H41B 109.5
H41A C41 H41B 109.5
C39 C41 H41C 109.5
H41A C41 H41C 109.5
H41B C41 H41C 109.5
C39 C42 H42A 109.5
C39 C42 H42B 109.5
H42A C42 H42B 109.5
C39 C42 H42C 109.5
H42A C42 H42C 109.5
H42B C42 H42C 109.5
N3 C43 C34 113.0(4)
N3 C43 H43A 109.0
C34 C43 H43A 109.0
N3 C43 H43B 109.0
C34 C43 H43B 109.0
H43A C43 H43B 107.8
C45 C44 N3 102.9(4)
C45 C44 H44A 111.2
N3 C44 H44A 111.2
C45 C44 H44B 111.2
N3 C44 H44B 111.2
H44A C44 H44B 109.1
C46 C45 N4 112.7(7)
C46 C45 C44 120.4(7)
N4 C45 C44 99.2(5)
C46 C45 H45 107.9
N4 C45 H45 107.9
C44 C45 H45 107.9
C45 C46 C47 109.0(7)
C45 C46 H46A 109.9
C47 C46 H46A 109.9
C45 C46 H46B 109.9
C47 C46 H46B 109.9
H46A C46 H46B 108.3
C48 C47 C46 109.3(6)
C48 C47 H47A 109.8
C46 C47 H47A 109.8
C48 C47 H47B 109.8
C46 C47 H47B 109.8
H47A C47 H47B 108.3
C49 C48 C47 114.1(8)
C49 C48 H48A 108.7
C47 C48 H48A 108.7
C49 C48 H48B 108.7
C47 C48 H48B 108.7
H48A C48 H48B 107.6
C48 C49 N4 111.7(7)
C48 C49 H49A 109.3
N4 C49 H49A 109.3
C48 C49 H49B 109.3
N4 C49 H49B 109.3
H49A C49 H49B 107.9
N4 C50 C51 112.6(5)
N4 C50 N3 103.4(4)
C51 C50 N3 116.7(4)
N4 C50 H50 107.9
C51 C50 H50 107.9
N3 C50 H50 107.9
C56 C51 C52 119.9(5)
C56 C51 C50 123.1(5)
C52 C51 C50 116.9(5)
C53 C52 C51 119.7(5)
C53 C52 H52 120.1
C51 C52 H52 120.1
C52 C53 C54 121.9(5)
C52 C53 Br4 119.2(4)
C54 C53 Br4 118.9(4)
C53 C54 C55 117.6(5)
C53 C54 H54 121.2
C55 C54 H54 121.2
C54 C55 C56 122.6(5)
C54 C55 Br3 119.2(4)
C56 C55 Br3 118.2(4)
O4 C56 C55 120.1(5)
O4 C56 C51 121.7(5)
C55 C56 C51 118.2(5)
C58 C57 H57A 109.5
C58 C57 H57B 109.5
H57A C57 H57B 109.5
C58 C57 H57C 109.5
H57A C57 H57C 109.5
H57B C57 H57C 109.5
C57 C58 C59 146(3)
C57 C58 H58A 100.3
C59 C58 H58A 100.3
C57 C58 H58B 100.3
C59 C58 H58B 100.3
H58A C58 H58B 104.3
C58 C59 C60 143(3)
C58 C59 H59A 101.2
C60 C59 H59A 101.2
C58 C59 H59B 101.2
C60 C59 H59B 101.2
H59A C59 H59B 104.5
C61 C60 C59 145(2)
C61 C60 H60A 100.6
C59 C60 H60A 100.6
C61 C60 H60B 100.6
C59 C60 H60B 100.6
H60A C60 H60B 104.3
C60 C61 H61A 109.5
C60 C61 H61B 109.5
H61A C61 H61B 109.5
C60 C61 H61C 109.5
H61A C61 H61C 109.5
H61B C61 H61C 109.5
C58A C57A H57D 109.5
C58A C57A H57E 109.5
H57D C57A H57E 109.5
C58A C57A H57F 109.5
H57D C57A H57F 109.5
H57E C57A H57F 109.5
C57A C58A C59A 155(5)
C57A C58A H58C 97.8
C59A C58A H58C 97.8
C57A C58A H58D 97.8
C59A C58A H58D 97.8
H58C C58A H58D 103.7
C58A C59A C60A 151(4)
C58A C59A H59C 98.9
C60A C59A H59C 98.9
C58A C59A H59D 98.9
C60A C59A H59D 98.9
H59C C59A H59D 103.9
C61A C60A C59A 149(3)
C61A C60A H60C 99.5
C59A C60A H60C 99.5
C61A C60A H60D 99.5
C59A C60A H60D 99.5
H60C C60A H60D 104.0
C60A C61A H61D 109.5
C60A C61A H61E 109.5
H61D C61A H61E 109.5
C60A C61A H61F 109.5
H61D C61A H61F 109.5
H61E C61A H61F 109.5

loop_
_geom_bond_atom_site_label_1
_geom_bond_atom_site_label_2
_geom_bond_distance
Zr1 O1 1.972(3)
Zr1 O3 1.978(4)
Zr1 O2 2.027(3)
Zr1 O4 2.029(3)
Zr1 N3 2.469(4)
Zr1 N1 2.471(4)
Br1 C27 1.901(5)
Br2 C25 1.899(5)
Br3 C55 1.897(5)
Br4 C53 1.903(5)
O1 C1 1.366(6)
O2 C28 1.341(6)
O3 C29 1.367(6)
O4 C56 1.339(6)
N1 C15 1.499(6)
N1 C22 1.518(6)
N1 C16 1.526(6)
N2 C22 1.459(7)
N2 C17 1.470(7)
N2 C21 1.482(8)
N3 C43 1.495(7)
N3 C44 1.519(7)
N3 C50 1.521(6)
N4 C50 1.444(8)
N4 C45 1.488(8)
N4 C49 1.494(8)
C1 C6 1.372(7)
C1 C2 1.411(7)
C2 C3 1.378(7)
C2 C7 1.542(8)
C3 C4 1.400(8)
C3 H3 0.9500
C4 C5 1.371(7)
C4 C11 1.538(7)
C5 C6 1.408(7)
C5 H5 0.9500
C6 C15 1.517(7)
C7 C10 1.530(8)
C7 C9 1.530(8)
C7 C8 1.533(9)
C8 H8A 0.9800
C8 H8B 0.9800
C8 H8C 0.9800
C9 H9A 0.9800
C9 H9B 0.9800
C9 H9C 0.9800
C10 H10A 0.9800
C10 H10B 0.9800
C10 H10C 0.9800
C11 C12 1.530(9)
C11 C14 1.532(8)
C11 C13 1.536(9)
C12 H12A 0.9800
C12 H12B 0.9800
C12 H12C 0.9800
C13 H13A 0.9800
C13 H13B 0.9800
C13 H13C 0.9800
C14 H14A 0.9800
C14 H14B 0.9800
C14 H14C 0.9800
C15 H15A 0.9900
C15 H15B 0.9900
C16 C17 1.510(8)
C16 H16A 0.9900
C16 H16B 0.9900
C17 C18 1.500(9)
C17 H17 1.0000
C18 C19 1.546(11)
C18 H18A 0.9900
C18 H18B 0.9900
C19 C20 1.539(12)
C19 H19A 0.9900
C19 H19B 0.9900
C20 C21 1.482(10)
C20 H20A 0.9900
C20 H20B 0.9900
C21 H21A 0.9900
C21 H21B 0.9900
C22 C23 1.506(7)
C22 H22 1.0000
C23 C24 1.404(7)
C23 C28 1.406(7)
C24 C25 1.380(7)
C24 H24 0.9500
C25 C26 1.386(8)
C26 C27 1.376(7)
C26 H26 0.9500
C27 C28 1.396(7)
C29 C34 1.379(8)
C29 C30 1.414(8)
C30 C31 1.380(8)
C30 C35 1.537(8)
C31 C32 1.391(8)
C31 H31 0.9500
C32 C33 1.379(8)
C32 C39 1.536(8)
C33 C34 1.402(7)
C33 H33 0.9500
C34 C43 1.503(8)
C35 C38 1.527(9)
C35 C36 1.531(9)
C35 C37 1.539(9)
C36 H36A 0.9800
C36 H36B 0.9800
C36 H36C 0.9800
C37 H37A 0.9800
C37 H37B 0.9800
C37 H37C 0.9800
C38 H38A 0.9800
C38 H38B 0.9800
C38 H38C 0.9800
C39 C42 1.537(9)
C39 C41 1.537(10)
C39 C40 1.540(10)
C40 H40A 0.9800
C40 H40B 0.9800
C40 H40C 0.9800
C41 H41A 0.9800
C41 H41B 0.9800
C41 H41C 0.9800
C42 H42A 0.9800
C42 H42B 0.9800
C42 H42C 0.9800
C43 H43A 0.9900
C43 H43B 0.9900
C44 C45 1.515(8)
C44 H44A 0.9900
C44 H44B 0.9900
C45 C46 1.412(11)
C45 H45 1.0000
C46 C47 1.549(10)
C46 H46A 0.9900
C46 H46B 0.9900
C47 C48 1.524(11)
C47 H47A 0.9900
C47 H47B 0.9900
C48 C49 1.384(12)
C48 H48A 0.9900
C48 H48B 0.9900
C49 H49A 0.9900
C49 H49B 0.9900
C50 C51 1.518(7)
C50 H50 1.0000
C51 C56 1.398(7)
C51 C52 1.399(7)
C52 C53 1.378(7)
C52 H52 0.9500
C53 C54 1.382(8)
C54 C55 1.389(7)
C54 H54 0.9500
C55 C56 1.393(7)
C57 C58 1.407(16)
C57 H57A 0.9800
C57 H57B 0.9800
C57 H57C 0.9800
C58 C59 1.411(17)
C58 H58A 0.9900
C58 H58B 0.9900
C59 C60 1.430(16)
C59 H59A 0.9900
C59 H59B 0.9900
C60 C61 1.418(16)
C60 H60A 0.9900
C60 H60B 0.9900
C61 H61A 0.9800
C61 H61B 0.9800
C61 H61C 0.9800
C57A C58A 1.49(2)
C57A H57D 0.9800
C57A H57E 0.9800
C57A H57F 0.9800
C58A C59A 1.49(2)
C58A H58C 0.9900
C58A H58D 0.9900
C59A C60A 1.51(2)
C59A H59C 0.9900
C59A H59D 0.9900
C60A C61A 1.49(2)
C60A H60C 0.9900
C60A H60D 0.9900
C61A H61D 0.9800
C61A H61E 0.9800
C61A H61F 0.9800

loop_
_geom_torsion_atom_site_label_1
_geom_torsion_atom_site_label_2
_geom_torsion_atom_site_label_3
_geom_torsion_atom_site_label_4
_geom_torsion
Zr1 O1 C1 C6 33.6(7)
Zr1 O1 C1 C2 -145.0(4)
O1 C1 C2 C3 175.2(5)
C6 C1 C2 C3 -3.3(7)
O1 C1 C2 C7 -6.7(8)
C6 C1 C2 C7 174.8(5)
C1 C2 C3 C4 1.3(8)
C7 C2 C3 C4 -176.8(5)
C2 C3 C4 C5 1.9(8)
C2 C3 C4 C11 -179.6(5)
C3 C4 C5 C6 -3.2(8)
C11 C4 C5 C6 178.4(5)
O1 C1 C6 C5 -176.4(4)
C2 C1 C6 C5 2.1(7)
O1 C1 C6 C15 4.2(7)
C2 C1 C6 C15 -177.2(5)
C4 C5 C6 C1 1.2(8)
C4 C5 C6 C15 -179.4(5)
C3 C2 C7 C10 -0.5(8)
C1 C2 C7 C10 -178.5(6)
C3 C2 C7 C9 118.3(6)
C1 C2 C7 C9 -59.7(7)
C3 C2 C7 C8 -120.2(6)
C1 C2 C7 C8 61.7(7)
C5 C4 C11 C12 -121.2(6)
C3 C4 C11 C12 60.4(7)
C5 C4 C11 C14 -1.6(8)
C3 C4 C11 C14 180.0(5)
C5 C4 C11 C13 118.2(6)
C3 C4 C11 C13 -60.2(7)
C22 N1 C15 C6 -55.4(5)
C16 N1 C15 C6 -168.1(4)
Zr1 N1 C15 C6 73.2(4)
C1 C6 C15 N1 -61.2(6)
C5 C6 C15 N1 119.5(5)
C15 N1 C16 C17 105.3(5)
C22 N1 C16 C17 -10.3(5)
Zr1 N1 C16 C17 -139.1(4)
C22 N2 C17 C18 -177.4(5)
C21 N2 C17 C18 61.8(7)
C22 N2 C17 C16 -51.8(5)
C21 N2 C17 C16 -172.6(5)
N1 C16 C17 N2 37.5(6)
N1 C16 C17 C18 158.2(6)
N2 C17 C18 C19 -58.1(8)
C16 C17 C18 C19 -173.0(6)
C17 C18 C19 C20 54.5(10)
C18 C19 C20 C21 -55.6(11)
C19 C20 C21 N2 57.7(10)
C22 N2 C21 C20 -174.3(6)
C17 N2 C21 C20 -60.6(8)
C17 N2 C22 C23 172.2(5)
C21 N2 C22 C23 -68.6(6)
C17 N2 C22 N1 45.6(5)
C21 N2 C22 N1 164.8(5)
C15 N1 C22 N2 -136.8(4)
C16 N1 C22 N2 -21.1(5)
Zr1 N1 C22 N2 102.5(4)
C15 N1 C22 C23 98.8(5)
C16 N1 C22 C23 -145.5(5)
Zr1 N1 C22 C23 -21.9(6)
N2 C22 C23 C24 102.8(6)
N1 C22 C23 C24 -138.0(5)
N2 C22 C23 C28 -75.3(6)
N1 C22 C23 C28 43.9(7)
C28 C23 C24 C25 2.0(8)
C22 C23 C24 C25 -176.2(5)
C23 C24 C25 C26 -0.5(9)
C23 C24 C25 Br2 -179.5(4)
C24 C25 C26 C27 -1.4(9)
Br2 C25 C26 C27 177.6(4)
C25 C26 C27 C28 1.9(9)
C25 C26 C27 Br1 -178.6(4)
Zr1 O2 C28 C27 116.7(5)
Zr1 O2 C28 C23 -60.7(6)
C26 C27 C28 O2 -178.1(5)
Br1 C27 C28 O2 2.5(7)
C26 C27 C28 C23 -0.5(8)
Br1 C27 C28 C23 180.0(4)
C24 C23 C28 O2 176.1(5)
C22 C23 C28 O2 -5.9(8)
C24 C23 C28 C27 -1.4(7)
C22 C23 C28 C27 176.6(5)
Zr1 O3 C29 C34 37.4(8)
Zr1 O3 C29 C30 -142.5(5)
O3 C29 C30 C31 175.6(5)
C34 C29 C30 C31 -4.2(8)
O3 C29 C30 C35 -5.7(8)
C34 C29 C30 C35 174.5(5)
C29 C30 C31 C32 2.5(9)
C35 C30 C31 C32 -176.2(6)
C30 C31 C32 C33 0.9(9)
C30 C31 C32 C39 -179.0(6)
C31 C32 C33 C34 -2.7(8)
C39 C32 C33 C34 177.2(5)
O3 C29 C34 C33 -177.2(5)
C30 C29 C34 C33 2.6(8)
O3 C29 C34 C43 2.4(7)
C30 C29 C34 C43 -177.8(5)
C32 C33 C34 C29 1.0(8)
C32 C33 C34 C43 -178.6(5)
C31 C30 C35 C38 116.3(6)
C29 C30 C35 C38 -62.4(7)
C31 C30 C35 C36 -3.0(9)
C29 C30 C35 C36 178.4(6)
C31 C30 C35 C37 -122.4(6)
C29 C30 C35 C37 59.0(7)
C33 C32 C39 C42 -114.8(7)
C31 C32 C39 C42 65.1(8)
C33 C32 C39 C41 3.6(8)
C31 C32 C39 C41 -176.4(6)
C33 C32 C39 C40 124.2(7)
C31 C32 C39 C40 -55.9(8)
C44 N3 C43 C34 -167.8(4)
C50 N3 C43 C34 -55.1(6)
Zr1 N3 C43 C34 73.4(4)
C29 C34 C43 N3 -60.9(6)
C33 C34 C43 N3 118.6(5)
C43 N3 C44 C45 102.5(5)
C50 N3 C44 C45 -12.8(6)
Zr1 N3 C44 C45 -141.8(4)
C50 N4 C45 C46 176.9(7)
C49 N4 C45 C46 59.0(9)
C50 N4 C45 C44 -54.5(6)
C49 N4 C45 C44 -172.4(7)
N3 C44 C45 C46 163.8(7)
N3 C44 C45 N4 40.5(7)
N4 C45 C46 C47 -58.6(10)
C44 C45 C46 C47 -175.1(7)
C45 C46 C47 C48 53.6(12)
C46 C47 C48 C49 -53.1(13)
C47 C48 C49 N4 54.0(12)
C50 N4 C49 C48 -165.6(8)
C45 N4 C49 C48 -54.9(11)
C45 N4 C50 C51 173.7(5)
C49 N4 C50 C51 -69.5(7)
C45 N4 C50 N3 46.8(6)
C49 N4 C50 N3 163.6(5)
C43 N3 C50 N4 -136.6(5)
C44 N3 C50 N4 -20.7(5)
Zr1 N3 C50 N4 102.9(4)
C43 N3 C50 C51 99.2(6)
C44 N3 C50 C51 -144.9(5)
Zr1 N3 C50 C51 -21.3(7)
N4 C50 C51 C56 -77.9(7)
N3 C50 C51 C56 41.5(8)
N4 C50 C51 C52 101.2(6)
N3 C50 C51 C52 -139.4(5)
C56 C51 C52 C53 3.9(9)
C50 C51 C52 C53 -175.2(5)
C51 C52 C53 C54 -2.8(9)
C51 C52 C53 Br4 178.4(4)
C52 C53 C54 C55 0.9(9)
Br4 C53 C54 C55 179.7(4)
C53 C54 C55 C56 -0.1(8)
C53 C54 C55 Br3 -178.8(4)
Zr1 O4 C56 C55 119.5(5)
Zr1 O4 C56 C51 -60.9(6)
C54 C55 C56 O4 -179.1(5)
Br3 C55 C56 O4 -0.3(7)
C54 C55 C56 C51 1.3(8)
Br3 C55 C56 C51 180.0(4)
C52 C51 C56 O4 177.2(5)
C50 C51 C56 O4 -3.7(8)
C52 C51 C56 C55 -3.1(8)
C50 C51 C56 C55 176.0(5)
C57 C58 C59 C60 -154(5)
C58 C59 C60 C61 -172(5)
C57A C58A C59A C60A 102(15)
C58A C59A C60A C61A -155(9)
